data_4077866
loop_
_publ_author_name
'Kilah, Nathan L.'
'Wild, S. Bruce'

_publ_section_title
;
 Phosphine Complexes of an Enantiomerically Pure, Atropisomeric Arsenium
 Ion
;
_journal_issue 7
_journal_name_full Organometallics
_journal_page_first 2658
_journal_paper_doi 10.1021/om200853d
_journal_volume 31
_journal_year 2012
_chemical_absolute_configuration rmad
_chemical_compound_source
;
?
;
_chemical_formula_moiety ' C32 H31 As1 O1 P1, F6 P1 '
_chemical_formula_sum 'C32 H31 As F6 O P2'
_chemical_formula_weight 682.46
_chemical_name_systematic
; 
? 
;
_space_group_IT_number 5
_symmetry_cell_setting monoclinic
_symmetry_space_group_name_Hall 'C 2y'
_symmetry_space_group_name_H-M 'C 1 2 1'
_atom_sites_solution_hydrogens geom
_atom_sites_solution_primary direct
_audit_creation_date 06-16-10
_audit_creation_method CRYSTALS_ver_12-03-99
_audit_update_record
;
2006-10-16 - Report on C32 H31 As1 F6 O1 P2
             by Nathan L. Kilah
             for S. Bruce Wild

2006-10-16 - Passed CheckCif with minor warnings.


;
_cell_angle_alpha 90
_cell_angle_beta 110.2897(9)
_cell_angle_gamma 90
_cell_formula_units_Z 4
_cell_length_a 20.4881(3)
_cell_length_b 7.95180(10)
_cell_length_c 19.5861(3)
_cell_measurement_reflns_used 46932
_cell_measurement_temperature 200
_cell_measurement_theta_max 28
_cell_measurement_theta_min 3
_cell_volume 2992.92(8)
_computing_cell_refinement
; 
 Denzo/Scalepack (Otwinowski & Minor, 1996) 
;
_computing_data_collection
; 
 COLLECT (Nonius BV, 1997) 
;
_computing_data_reduction
; 
 Denzo/Scalepack (Otwinowski & Minor, 1996) 
;
_computing_molecular_graphics
; 
 ORTEP3 (Farrugia 1997) 
;
_computing_publication_material
; 
 CRYSTALS (Watkin et al 2003) 
;
_computing_structure_refinement
; 
 CRYSTALS (Watkin et al 2003) 
;
_computing_structure_solution
; 
 SIR92 (Altomare et al, 1994) 
;
_diffrn_ambient_temperature 200
_diffrn_measured_fraction_theta_full 0.999
_diffrn_measured_fraction_theta_max 0.995
_diffrn_measurement_device_type
; 
Nonius Kappa CCD 
;
_diffrn_measurement_method ' \f and \w scans with CCD '
_diffrn_radiation_monochromator graphite
_diffrn_radiation_type 'Mo K\a'
_diffrn_radiation_wavelength 0.71073
_diffrn_reflns_av_R_equivalents 0.03
_diffrn_reflns_limit_h_max 26
_diffrn_reflns_limit_h_min -26
_diffrn_reflns_limit_k_max 10
_diffrn_reflns_limit_k_min -10
_diffrn_reflns_limit_l_max 25
_diffrn_reflns_limit_l_min -25
_diffrn_reflns_number 47114
_diffrn_reflns_theta_full 27.369
_diffrn_reflns_theta_max 27.928
_diffrn_reflns_theta_min 2.712
_diffrn_standards_decay_% 0.00
_diffrn_standards_interval_count 0
_diffrn_standards_interval_time 0
_diffrn_standards_number 0
_exptl_absorpt_coefficient_mu 1.306
_exptl_absorpt_correction_T_max 0.901
_exptl_absorpt_correction_T_min 0.767
_exptl_absorpt_correction_type integration
_exptl_absorpt_process_details
;
Gaussian integration (Coppens, 1970)
;
_exptl_crystal_colour ' colourless '
_exptl_crystal_density_diffrn 1.514
_exptl_crystal_density_meas ?
_exptl_crystal_description ' plate '
_exptl_crystal_F_000 1392
_exptl_crystal_size_max 0.25
_exptl_crystal_size_mid 0.15
_exptl_crystal_size_min 0.09
_refine_diff_density_max 0.42
_refine_diff_density_min -0.61
_refine_ls_abs_structure_details 'Flack, 0 Friedel-pairs'
_refine_ls_abs_structure_Flack 0.009(7)
_refine_ls_extinction_method None
_refine_ls_goodness_of_fit_ref 1.1455
_refine_ls_hydrogen_treatment noref
_refine_ls_matrix_type full
_refine_ls_number_parameters 463
_refine_ls_number_reflns 4555
_refine_ls_number_restraints 252
_refine_ls_R_factor_all 0.0464
_refine_ls_R_factor_gt 0.0262
_refine_ls_shift/su_max 0.001034
_refine_ls_structure_factor_coef F
_refine_ls_weighting_details
;
 Method, part 1, Chebychev polynomial, (Watkin, 1994, Prince, 1982) 
 [weight] = 1.0/[A~0~*T~0~(x)+A~1~*T~1~(x) ... +A~n-1~]*T~n-1~(x)] 
 where A~i~ are the Chebychev coefficients listed below and x= Fcalc/Fmax 
 Method = Robust Weighting (Prince, 1982) 
 W = [weight] * [1-(deltaF/6*sigmaF)^2^]^2^ 
 A~i~ are: 
 0.641 0.149 0.430 
;
_refine_ls_weighting_scheme calc
_refine_ls_wR_factor_all 0.0401
_refine_ls_wR_factor_gt 0.0300
_refine_ls_wR_factor_ref 0.0300
_reflns_limit_h_max 25
_reflns_limit_h_min -26
_reflns_limit_k_max 10
_reflns_limit_k_min -10
_reflns_limit_l_max 25
_reflns_limit_l_min 0
_reflns_number_gt 4555
_reflns_number_total 7079
_reflns_threshold_expression I>3.00u(I)
_cod_data_source_file om200853d_si_002.cif
_cod_data_source_block kilah16_cif
_cod_depositor_comments
;
The following automatic conversions were performed:

'_symmetry_cell_setting' value 'Monoclinic' changed to 'monoclinic'
according to /home/saulius/struct/CIF-dictionaries/cif_core.dic
dictionary named 'cif_core.dic' version 2.4.1 from 2010-06-29.

Automatic conversion script
Id: cif_fix_values 1715 2011-07-08 13:25:40Z adriana 

The following automatic conversions were performed:

'_exptl_crystal_density_meas' value ' not measured ' was changed to
'?' - the value is perceived as not measured.

Automatic conversion script
Id: cif_fix_values 3008 2015-01-20 13:52:24Z robertas 
;
_cod_original_cell_volume 2992.92(7)
_cod_original_sg_symbol_Hall 'C 2y '
_cod_original_sg_symbol_H-M 'C 2 '
_cod_original_formula_sum ' C32 H31 As1 F6 O1 P2 '
_cod_database_code 4077866

loop_
_symmetry_equiv_pos_as_xyz
x,y,z
x+1/2,y+1/2,z
-x,y,-z
-x+1/2,y+1/2,-z

loop_
_atom_site_label
_atom_site_type_symbol
_atom_site_fract_x
_atom_site_fract_y
_atom_site_fract_z
_atom_site_U_iso_or_equiv
_atom_site_occupancy
_atom_site_adp_type
_atom_site_refinement_flags_posn
_atom_site_refinement_flags_adp
_atom_site_refinement_flags_occupancy
As1 As 0.253598(17) 0.43061(15) 0.686556(14) 0.0477 1.0000 Uani . . .
P1 P 0.20044(5) 0.17609(17) 0.69600(4) 0.0503 1.0000 Uani D . .
P2 P 0.50994(5) 0.23788(18) 0.66612(5) 0.0553 1.0000 Uani D U .
F11 F 0.5014(5) 0.2980(14) 0.7422(5) 0.0715 0.51(2) Uani D U P
F12 F 0.4339(7) 0.167(2) 0.6417(8) 0.0810 0.51(2) Uani D U P
F13 F 0.4807(7) 0.4100(16) 0.6306(8) 0.0968 0.51(2) Uani D U P
F14 F 0.5876(5) 0.3129(11) 0.7000(7) 0.0744 0.51(2) Uani D U P
F15 F 0.5429(5) 0.0688(12) 0.7154(8) 0.0849 0.51(2) Uani D U P
F16 F 0.5241(8) 0.1689(17) 0.6027(8) 0.1276 0.51(2) Uani D U P
F21 F 0.5262(9) 0.286(2) 0.7445(6) 0.1228 0.49(2) Uani D U P
F22 F 0.4341(7) 0.183(2) 0.6599(9) 0.0811 0.49(2) Uani D U P
F23 F 0.4836(6) 0.4256(13) 0.6425(6) 0.0534 0.49(2) Uani D U P
F24 F 0.5847(6) 0.2916(16) 0.6644(10) 0.0946 0.49(2) Uani D U P
F25 F 0.5334(6) 0.0508(12) 0.6787(8) 0.0880 0.49(2) Uani D U P
F26 F 0.4889(7) 0.2047(13) 0.5770(5) 0.0971 0.49(2) Uani D U P
O11 O 0.1363(2) 0.3060(5) 0.5469(2) 0.0684 0.641(4) Uani D U P
O21 O 0.0872(4) 0.2710(9) 0.5537(4) 0.0684 0.359(4) Uani D U P
C1 C 0.21903(15) 0.5730(4) 0.75027(15) 0.0425 1.0000 Uani . . .
C2 C 0.34645(17) 0.3854(4) 0.76132(16) 0.0458 1.0000 Uani . . .
C10 C 0.31217(14) 0.5537(3) 0.87458(14) 0.0360 1.0000 Uani . . .
C11 C 0.24380(14) 0.5274(3) 0.82940(14) 0.0378 1.0000 Uani . . .
C12 C 0.19624(14) 0.4521(4) 0.85917(16) 0.0455 1.0000 Uani . . .
C13 C 0.21714(16) 0.3996(4) 0.92949(17) 0.0487 1.0000 Uani . . .
C14 C 0.28698(14) 0.4207(5) 0.97626(14) 0.0440 1.0000 Uani . . .
C15 C 0.30958(18) 0.3645(5) 1.04978(18) 0.0551 1.0000 Uani . . .
C16 C 0.3763(2) 0.3914(5) 1.09476(17) 0.0609 1.0000 Uani . . .
C17 C 0.42391(16) 0.4723(4) 1.06865(16) 0.0524 1.0000 Uani . . .
C18 C 0.40452(15) 0.5235(4) 0.99764(15) 0.0439 1.0000 Uani . . .
C19 C 0.33462(14) 0.5010(4) 0.94882(14) 0.0364 1.0000 Uani . . .
C20 C 0.36155(13) 0.6355(4) 0.84331(14) 0.0363 1.0000 Uani . . .
C21 C 0.37781(15) 0.5552(4) 0.78864(15) 0.0407 1.0000 Uani . . .
C22 C 0.42208(17) 0.6340(4) 0.75676(17) 0.0492 1.0000 Uani . . .
C23 C 0.44930(17) 0.7886(4) 0.77901(19) 0.0517 1.0000 Uani . . .
C24 C 0.43391(16) 0.8758(4) 0.83429(16) 0.0437 1.0000 Uani . . .
C25 C 0.46092(17) 1.0392(4) 0.85770(19) 0.0525 1.0000 Uani . . .
C26 C 0.44444(18) 1.1219(4) 0.91000(19) 0.0564 1.0000 Uani . . .
C27 C 0.40030(17) 1.0481(4) 0.94269(17) 0.0494 1.0000 Uani . . .
C28 C 0.37341(15) 0.8905(4) 0.92171(15) 0.0429 1.0000 Uani . . .
C29 C 0.38938(14) 0.7988(4) 0.86718(15) 0.0373 1.0000 Uani . . .
C30 C 0.2402(2) 0.0726(4) 0.78225(19) 0.0622 1.0000 Uani . . .
C40 C 0.1121(2) 0.2073(4) 0.6903(2) 0.0693 1.0000 Uani . . .
C150 C 0.2121(6) 0.0365(10) 0.6281(5) 0.0465 0.641(4) Uani D U P
C151 C 0.2731(16) -0.057(6) 0.6498(17) 0.0577 0.641(4) Uani D U P
C152 C 0.2877(7) -0.164(2) 0.6019(11) 0.0720 0.641(4) Uani D U P
C153 C 0.2395(7) -0.193(3) 0.5344(11) 0.0682 0.641(4) Uani D U P
C154 C 0.1768(9) -0.110(2) 0.5142(7) 0.0586 0.641(4) Uani D U P
C155 C 0.1655(7) 0.021(3) 0.5564(8) 0.0534 0.641(4) Uani D U P
C156 C 0.1071(3) 0.1458(8) 0.5230(3) 0.0636 0.641(4) Uani D U P
C157 C 0.0920(5) 0.4388(12) 0.5105(5) 0.0961 0.641(4) Uani D U P
C250 C 0.2077(11) 0.033(2) 0.6272(10) 0.0465 0.359(4) Uani D U P
C251 C 0.268(3) -0.066(11) 0.644(3) 0.0577 0.359(4) Uani D U P
C252 C 0.2731(15) -0.190(5) 0.595(2) 0.0720 0.359(4) Uani D U P
C253 C 0.2222(15) -0.200(5) 0.527(2) 0.0682 0.359(4) Uani D U P
C254 C 0.1705(18) -0.079(4) 0.5057(14) 0.0586 0.359(4) Uani D U P
C255 C 0.1555(13) 0.014(5) 0.5583(14) 0.0534 0.359(4) Uani D U P
C256 C 0.0830(6) 0.0872(13) 0.5406(7) 0.0636 0.359(4) Uani D U P
C257 C 0.1046(10) 0.365(2) 0.5025(10) 0.0961 0.359(4) Uani D U P
H11 H 0.2338 0.6914 0.7463 0.0464 1.0000 Uiso . . .
H12 H 0.1671 0.5664 0.7314 0.0464 1.0000 Uiso . . .
H21 H 0.3413 0.3179 0.8022 0.0546 1.0000 Uiso . . .
H22 H 0.3765 0.3230 0.7392 0.0546 1.0000 Uiso . . .
H121 H 0.1464 0.4377 0.8275 0.0530 1.0000 Uiso . . .
H131 H 0.1828 0.3453 0.9484 0.0623 1.0000 Uiso . . .
H151 H 0.2763 0.3049 1.0685 0.0675 1.0000 Uiso . . .
H161 H 0.3915 0.3534 1.1466 0.0727 1.0000 Uiso . . .
H171 H 0.4726 0.4928 1.1024 0.0593 1.0000 Uiso . . .
H181 H 0.4396 0.5773 0.9797 0.0508 1.0000 Uiso . . .
H221 H 0.4335 0.5750 0.7172 0.0604 1.0000 Uiso . . .
H231 H 0.4807 0.8415 0.7558 0.0626 1.0000 Uiso . . .
H251 H 0.4925 1.0938 0.8352 0.0606 1.0000 Uiso . . .
H261 H 0.4639 1.2367 0.9255 0.0626 1.0000 Uiso . . .
H271 H 0.3885 1.1103 0.9812 0.0559 1.0000 Uiso . . .
H281 H 0.3420 0.8393 0.9452 0.0496 1.0000 Uiso . . .
H301 H 0.2903 0.0499 0.7901 0.0724 1.0000 Uiso . . .
H302 H 0.2367 0.1465 0.8222 0.0724 1.0000 Uiso . . .
H303 H 0.2157 -0.0361 0.7824 0.0724 1.0000 Uiso . . .
H401 H 0.0857 0.2649 0.6434 0.0784 1.0000 Uiso . . .
H402 H 0.1111 0.2785 0.7320 0.0784 1.0000 Uiso . . .
H403 H 0.0901 0.0959 0.6922 0.0784 1.0000 Uiso . . .
H1511 H 0.3066 -0.0472 0.7008 0.0669 0.641 Uiso . . .
H1521 H 0.3339 -0.2216 0.6166 0.0867 0.641 Uiso . . .
H1531 H 0.2497 -0.2730 0.5001 0.0818 0.641 Uiso . . .
H1541 H 0.1386 -0.1436 0.4685 0.0655 0.641 Uiso . . .
H1561 H 0.0674 0.1234 0.5405 0.0688 0.641 Uiso . . .
H1562 H 0.0903 0.1389 0.4687 0.0688 0.641 Uiso . . .
H1571 H 0.1148 0.5489 0.5290 0.1132 0.641 Uiso . . .
H1572 H 0.0470 0.4309 0.5197 0.1132 0.641 Uiso . . .
H1573 H 0.0828 0.4304 0.4570 0.1132 0.641 Uiso . . .
H2511 H 0.3081 -0.0462 0.6899 0.0669 0.359 Uiso . . .
H2521 H 0.3128 -0.2716 0.6099 0.0867 0.359 Uiso . . .
H2531 H 0.2227 -0.2940 0.4933 0.0818 0.359 Uiso . . .
H2541 H 0.1386 -0.1436 0.4685 0.0655 0.359 Uiso . . .
H2561 H 0.0599 0.0328 0.5723 0.0688 0.359 Uiso . . .
H2562 H 0.0552 0.0649 0.4884 0.0688 0.359 Uiso . . .
H2571 H 0.1063 0.4867 0.5153 0.1132 0.359 Uiso . . .
H2572 H 0.1512 0.3281 0.5021 0.1132 0.359 Uiso . . .
H2573 H 0.0688 0.3463 0.4532 0.1132 0.359 Uiso . . .

loop_
_atom_site_aniso_label
_atom_site_aniso_U_11
_atom_site_aniso_U_22
_atom_site_aniso_U_33
_atom_site_aniso_U_23
_atom_site_aniso_U_13
_atom_site_aniso_U_12
As1 0.06390(19) 0.03242(12) 0.03788(12) -0.00258(15) 0.00641(11) 0.00109(17)
P1 0.0574(5) 0.0288(3) 0.0507(4) -0.0028(3) 0.0012(4) 0.0019(3)
P2 0.0498(5) 0.0443(4) 0.0701(5) -0.0041(4) 0.0185(4) 0.0027(4)
F11 0.071(5) 0.088(4) 0.051(4) 0.005(3) 0.016(4) 0.018(3)
F12 0.067(5) 0.080(5) 0.077(5) -0.016(4) 0.000(4) -0.018(4)
F13 0.086(6) 0.090(7) 0.080(6) 0.032(5) -0.016(4) 0.008(5)
F14 0.045(3) 0.040(3) 0.128(7) 0.010(4) 0.017(4) -0.0028(18)
F15 0.060(4) 0.053(4) 0.151(8) 0.030(5) 0.048(5) 0.011(3)
F16 0.139(9) 0.157(8) 0.114(7) -0.065(6) 0.078(6) -0.012(6)
F21 0.125(10) 0.141(8) 0.055(4) -0.007(4) -0.029(6) -0.009(7)
F22 0.048(5) 0.106(7) 0.100(8) -0.021(6) 0.040(5) -0.011(4)
F23 0.062(5) 0.044(3) 0.055(3) -0.008(3) 0.021(3) 0.014(3)
F24 0.052(4) 0.074(5) 0.157(10) 0.032(6) 0.036(6) 0.011(3)
F25 0.078(5) 0.043(3) 0.142(8) 0.010(5) 0.037(6) 0.017(3)
F26 0.114(7) 0.105(5) 0.077(5) -0.035(4) 0.040(4) 0.006(5)
O11 0.070(2) 0.0532(19) 0.075(2) 0.0144(17) 0.015(2) 0.0133(19)
O21 0.070(2) 0.0532(19) 0.075(2) 0.0144(17) 0.015(2) 0.0133(19)
C1 0.0443(16) 0.0300(13) 0.0417(14) -0.0003(10) 0.0004(12) 0.0033(11)
C2 0.0497(17) 0.0397(16) 0.0471(15) -0.0048(11) 0.0158(13) 0.0043(11)
C10 0.0362(14) 0.0302(11) 0.0397(13) -0.0044(10) 0.0107(11) -0.0006(10)
C11 0.0354(14) 0.0305(13) 0.0414(14) -0.0042(9) 0.0056(12) 0.0030(10)
C12 0.0355(14) 0.0427(17) 0.0543(14) -0.0081(14) 0.0106(11) -0.0038(13)
C13 0.0478(16) 0.053(2) 0.0553(16) 0.0017(13) 0.0300(14) -0.0001(13)
C14 0.0445(14) 0.0415(13) 0.0458(12) -0.0008(16) 0.0154(11) 0.0027(15)
C15 0.058(2) 0.0631(19) 0.0475(17) 0.0080(13) 0.0226(15) 0.0077(15)
C16 0.069(2) 0.069(3) 0.0431(15) 0.0113(14) 0.0181(16) 0.0148(17)
C17 0.0475(17) 0.058(2) 0.0423(14) 0.0005(12) 0.0041(13) 0.0115(13)
C18 0.0385(15) 0.0442(16) 0.0443(15) -0.0022(12) 0.0085(12) 0.0027(12)
C19 0.0361(14) 0.0348(11) 0.0378(13) -0.0011(10) 0.0120(11) 0.0035(10)
C20 0.0333(14) 0.0352(13) 0.0369(13) 0.0016(10) 0.0076(11) 0.0008(10)
C21 0.0424(16) 0.0382(13) 0.0395(14) -0.0011(11) 0.0117(12) 0.0031(12)
C22 0.0513(18) 0.0536(17) 0.0460(16) 0.0040(13) 0.0210(14) 0.0060(14)
C23 0.0460(17) 0.0516(17) 0.0587(19) 0.0055(14) 0.0199(15) -0.0026(13)
C24 0.0422(16) 0.0423(15) 0.0427(15) 0.0049(11) 0.0097(13) 0.0003(11)
C25 0.0484(18) 0.0429(16) 0.060(2) 0.0082(14) 0.0114(15) -0.0076(14)
C26 0.061(2) 0.0376(15) 0.0575(19) -0.0011(13) 0.0042(16) -0.0079(14)
C27 0.0531(19) 0.0387(15) 0.0478(16) -0.0050(12) 0.0068(14) -0.0004(14)
C28 0.0412(15) 0.0447(19) 0.0380(13) -0.0026(10) 0.0077(11) -0.0034(11)
C29 0.0331(14) 0.0371(13) 0.0372(13) 0.0007(10) 0.0064(11) 0.0014(10)
C30 0.094(3) 0.0348(16) 0.0523(18) 0.0022(13) 0.0182(17) 0.0067(16)
C40 0.058(2) 0.0434(18) 0.094(3) -0.0142(17) 0.0112(19) -0.0040(15)
C150 0.049(2) 0.0325(14) 0.0489(15) -0.0008(11) 0.0051(14) -0.0058(13)
C151 0.048(4) 0.072(5) 0.047(5) 0.002(3) 0.009(2) 0.005(5)
C152 0.052(6) 0.102(6) 0.063(4) -0.002(3) 0.021(5) 0.018(5)
C153 0.063(7) 0.077(3) 0.064(5) -0.010(2) 0.022(6) 0.011(5)
C154 0.058(4) 0.049(6) 0.057(4) -0.011(4) 0.004(3) -0.003(3)
C155 0.049(4) 0.044(2) 0.0553(19) -0.0111(16) 0.003(2) -0.004(4)
C156 0.062(4) 0.052(3) 0.058(3) -0.010(2) -0.003(2) -0.003(2)
C157 0.107(5) 0.061(5) 0.115(4) 0.039(5) 0.032(3) 0.032(5)
C250 0.049(2) 0.0325(14) 0.0489(15) -0.0008(11) 0.0051(14) -0.0058(13)
C251 0.048(4) 0.072(5) 0.047(5) 0.002(3) 0.009(2) 0.005(5)
C252 0.052(6) 0.102(6) 0.063(4) -0.002(3) 0.021(5) 0.018(5)
C253 0.063(7) 0.077(3) 0.064(5) -0.010(2) 0.022(6) 0.011(5)
C254 0.058(4) 0.049(6) 0.057(4) -0.011(4) 0.004(3) -0.003(3)
C255 0.049(4) 0.044(2) 0.0553(19) -0.0111(16) 0.003(2) -0.004(4)
C256 0.062(4) 0.052(3) 0.058(3) -0.010(2) -0.003(2) -0.003(2)
C257 0.107(5) 0.061(5) 0.115(4) 0.039(5) 0.032(3) 0.032(5)

loop_
_atom_type_symbol
_atom_type_scat_dispersion_real
_atom_type_scat_dispersion_imag
_atom_type_scat_Cromer_Mann_a1
_atom_type_scat_Cromer_Mann_b1
_atom_type_scat_Cromer_Mann_a2
_atom_type_scat_Cromer_Mann_b2
_atom_type_scat_Cromer_Mann_a3
_atom_type_scat_Cromer_Mann_b3
_atom_type_scat_Cromer_Mann_a4
_atom_type_scat_Cromer_Mann_b4
_atom_type_scat_Cromer_Mann_c
_atom_type_scat_source
'C   ' 0.0033 0.0016 2.3100 20.8439 1.0200 10.2075 1.5886 0.5687 0.8650 51.6512 0.2156 International_Tables_Vol_IV_Table_2.2B
'H   ' 0.0000 0.0000 0.4930 10.5109 0.3229 26.1257 0.1402 3.1424 0.0408 57.7998 0.0030 International_Tables_Vol_IV_Table_2.2B
'As  ' 0.0499 2.0058 16.6723 2.6345 6.0701 0.2647 3.4313 12.9479 4.2779 47.7972 2.5310 International_Tables_Vol_IV_Table_2.2B
'F   ' 0.0171 0.0103 3.5392 10.2825 2.6412 4.2944 1.5170 0.2615 1.0243 26.1476 0.2776 International_Tables_Vol_IV_Table_2.2B
'O   ' 0.0106 0.0060 3.0485 13.2771 2.2868 5.7011 1.5463 0.3239 0.8670 32.9089 0.2508 International_Tables_Vol_IV_Table_2.2B
'P   ' 0.1023 0.0942 6.4345 1.9067 4.1791 27.1570 1.7800 0.5260 1.4908 68.1645 1.1149 International_Tables_Vol_IV_Table_2.2B

loop_
_exptl_crystal_face_index_h
_exptl_crystal_face_index_k
_exptl_crystal_face_index_l
_exptl_crystal_face_perp_dist
1 0 0 0.081
-1 0 0 0.070
0 1 0 0.120
0 -1 0 0.130
1 1 19 0.041
-1 -1 -19 0.048
-8 1 19 0.052

loop_
_geom_angle_atom_site_label_1
_geom_angle_atom_site_label_2
_geom_angle_atom_site_label_3
_geom_angle
_geom_angle_publ_flag
P1 As1 C1 99.58(9) yes
P1 As1 C2 97.94(9) yes
C1 As1 C2 95.66(11) yes
As1 P1 C30 113.51(13) yes
As1 P1 C40 111.33(12) yes
C30 P1 C40 103.9(2) yes
As1 P1 C150 106.8(4) yes
C30 P1 C150 106.1(3) yes
C40 P1 C150 115.3(4) yes
As1 P1 C250 109.0(8) yes
C30 P1 C250 106.4(6) yes
C40 P1 C250 112.5(7) yes
F11 P2 F12 88.4(6) yes
F11 P2 F13 90.2(6) yes
F12 P2 F13 89.4(8) yes
F11 P2 F14 85.3(5) yes
F12 P2 F14 173.7(6) yes
F13 P2 F14 91.7(6) yes
F11 P2 F15 81.8(6) yes
F12 P2 F15 92.8(7) yes
F13 P2 F15 171.6(6) yes
F14 P2 F15 85.1(5) yes
F11 P2 F16 173.0(7) yes
F12 P2 F16 94.3(6) yes
F13 P2 F16 96.2(7) yes
F14 P2 F16 91.8(5) yes
F15 P2 F16 91.7(6) yes
F21 P2 F22 90.7(7) yes
F21 P2 F23 89.6(7) yes
F22 P2 F23 90.6(8) yes
F21 P2 F24 94.6(6) yes
F22 P2 F24 174.7(7) yes
F23 P2 F24 88.5(6) yes
F21 P2 F25 97.6(7) yes
F22 P2 F25 89.4(8) yes
F23 P2 F25 172.8(6) yes
F24 P2 F25 90.8(6) yes
F21 P2 F26 174.2(6) yes
F22 P2 F26 89.1(6) yes
F23 P2 F26 84.6(5) yes
F24 P2 F26 85.6(5) yes
F25 P2 F26 88.2(5) yes
C156 O11 C157 112.4(6) yes
C256 O21 C257 114.6(11) yes
As1 C1 C11 116.43(18) yes
As1 C1 H11 107.707 no
C11 C1 H11 107.707 no
As1 C1 H12 107.707 no
C11 C1 H12 107.707 no
H11 C1 H12 109.467 no
As1 C2 C21 106.25(18) yes
As1 C2 H21 110.271 no
C21 C2 H21 110.271 no
As1 C2 H22 110.271 no
C21 C2 H22 110.271 no
H21 C2 H22 109.467 no
C11 C10 C19 120.2(3) yes
C11 C10 C20 118.6(2) yes
C19 C10 C20 121.2(2) yes
C1 C11 C10 121.8(3) yes
C1 C11 C12 119.3(2) yes
C10 C11 C12 118.9(2) yes
C11 C12 C13 121.5(2) yes
C11 C12 H121 119.243 no
C13 C12 H121 119.243 no
C12 C13 C14 120.8(3) yes
C12 C13 H131 119.612 no
C14 C13 H131 119.612 no
C13 C14 C15 121.2(3) yes
C13 C14 C19 118.8(2) yes
C15 C14 C19 120.0(3) yes
C14 C15 C16 120.4(3) yes
C14 C15 H151 119.788 no
C16 C15 H151 119.788 no
C15 C16 C17 120.3(3) yes
C15 C16 H161 119.852 no
C17 C16 H161 119.852 no
C16 C17 C18 120.8(3) yes
C16 C17 H171 119.582 no
C18 C17 H171 119.582 no
C17 C18 C19 120.8(3) yes
C17 C18 H181 119.600 no
C19 C18 H181 119.600 no
C18 C19 C10 122.6(3) yes
C18 C19 C14 117.6(2) yes
C10 C19 C14 119.8(2) yes
C10 C20 C21 119.6(2) yes
C10 C20 C29 120.6(2) yes
C21 C20 C29 119.8(3) yes
C2 C21 C20 120.0(3) yes
C2 C21 C22 119.9(3) yes
C20 C21 C22 120.0(3) yes
C21 C22 C23 121.0(3) yes
C21 C22 H221 119.504 no
C23 C22 H221 119.504 no
C22 C23 C24 121.0(3) yes
C22 C23 H231 119.494 no
C24 C23 H231 119.495 no
C23 C24 C25 122.0(3) yes
C23 C24 C29 119.0(3) yes
C25 C24 C29 119.0(3) yes
C24 C25 C26 121.0(3) yes
C24 C25 H251 119.492 no
C26 C25 H251 119.492 no
C25 C26 C27 120.7(3) yes
C25 C26 H261 119.653 no
C27 C26 H261 119.653 no
C26 C27 C28 120.0(3) yes
C26 C27 H271 120.009 no
C28 C27 H271 120.009 no
C27 C28 C29 121.3(3) yes
C27 C28 H281 119.343 no
C29 C28 H281 119.343 no
C20 C29 C24 119.2(3) yes
C20 C29 C28 122.8(3) yes
C24 C29 C28 118.0(2) yes
P1 C30 H301 109.467 no
P1 C30 H302 109.467 no
H301 C30 H302 109.476 no
P1 C30 H303 109.467 no
H301 C30 H303 109.476 no
H302 C30 H303 109.476 no
P1 C40 H401 109.467 no
P1 C40 H402 109.466 no
H401 C40 H402 109.476 no
P1 C40 H403 109.467 no
H401 C40 H403 109.476 no
H402 C40 H403 109.476 no
P1 C150 C151 116.0(7) yes
P1 C150 C155 125.0(6) yes
C151 C150 C155 118.9(8) yes
C150 C151 C152 120.6(9) yes
C150 C151 H1511 119.689 no
C152 C151 H1511 119.689 no
C151 C152 C153 120.5(8) yes
C151 C152 H1521 119.734 no
C153 C152 H1521 119.733 no
C152 C153 C154 119.2(8) yes
C152 C153 H1531 120.390 no
C154 C153 H1531 120.390 no
C153 C154 C155 121.1(9) yes
C153 C154 H1541 119.459 no
C155 C154 H1541 119.460 no
C150 C155 C154 117.8(8) yes
C150 C155 C156 122.1(8) yes
C154 C155 C156 120.1(7) yes
C155 C156 O11 105.5(9) yes
C155 C156 H1561 110.457 no
O11 C156 H1561 110.457 no
C155 C156 H1562 110.457 no
O11 C156 H1562 110.457 no
H1561 C156 H1562 109.467 no
O11 C157 H1571 109.467 no
O11 C157 H1572 109.467 no
H1571 C157 H1572 109.476 no
O11 C157 H1573 109.467 no
H1571 C157 H1573 109.476 no
H1572 C157 H1573 109.476 no
P1 C250 C251 118.3(12) yes
P1 C250 C255 123.1(10) yes
C251 C250 C255 118.6(13) yes
C250 C251 C252 120.2(15) yes
C250 C251 H2511 119.879 no
C252 C251 H2511 119.879 no
C251 C252 C253 119.2(14) yes
C251 C252 H2521 120.413 no
C253 C252 H2521 120.413 no
C252 C253 C254 119.7(14) yes
C252 C253 H2531 120.163 no
C254 C253 H2531 120.163 no
C253 C254 C255 119.5(15) yes
C253 C254 H1541 96.330 no
C255 C254 H1541 126.202 no
C253 C254 H2541 96.330 no
C255 C254 H2541 126.202 no
C250 C255 C254 118.3(12) yes
C250 C255 C256 122.5(12) yes
C254 C255 C256 119.2(13) yes
C255 C256 O21 110.1(18) yes
C255 C256 H2561 109.311 no
O21 C256 H2561 109.311 no
C255 C256 H2562 109.311 no
O21 C256 H2562 109.311 no
H2561 C256 H2562 109.467 no
O21 C257 H2571 109.466 no
O21 C257 H2572 109.467 no
H2571 C257 H2572 109.475 no
O21 C257 H2573 109.467 no
H2571 C257 H2573 109.476 no
H2572 C257 H2573 109.476 no

loop_
_geom_bond_atom_site_label_1
_geom_bond_atom_site_label_2
_geom_bond_distance
_geom_bond_publ_flag
As1 P1 2.3359(8) yes
As1 C1 1.988(3) yes
As1 C2 1.990(3) yes
P1 C30 1.800(4) yes
P1 C40 1.791(4) yes
P1 C150 1.810(9) yes
P1 C250 1.811(15) yes
P2 F11 1.632(9) yes
P2 F12 1.567(12) yes
P2 F13 1.558(11) yes
P2 F14 1.610(8) yes
P2 F15 1.656(9) yes
P2 F16 1.475(8) yes
P2 F21 1.503(12) yes
P2 F22 1.578(12) yes
P2 F23 1.600(10) yes
P2 F24 1.601(10) yes
P2 F25 1.556(9) yes
P2 F26 1.667(9) yes
O11 C156 1.416(7) yes
O11 C157 1.414(7) yes
O21 C256 1.481(11) yes
O21 C257 1.392(15) yes
C1 C11 1.498(4) yes
C1 H11 1.000 no
C1 H12 1.000 no
C2 C21 1.511(4) yes
C2 H21 1.000 no
C2 H22 1.000 no
C10 C11 1.389(4) yes
C10 C19 1.427(4) yes
C10 C20 1.500(4) yes
C11 C12 1.429(4) yes
C12 C13 1.359(4) yes
C12 H121 1.000 no
C13 C14 1.416(4) yes
C13 H131 1.000 no
C14 C15 1.423(4) yes
C14 C19 1.419(4) yes
C15 C16 1.362(5) yes
C15 H151 1.000 no
C16 C17 1.404(5) yes
C16 H161 1.000 no
C17 C18 1.369(4) yes
C17 H171 1.000 no
C18 C19 1.431(4) yes
C18 H181 1.000 no
C20 C21 1.383(4) yes
C20 C29 1.430(4) yes
C21 C22 1.414(4) yes
C22 C23 1.358(5) yes
C22 H221 1.000 no
C23 C24 1.410(5) yes
C23 H231 1.000 no
C24 C25 1.424(4) yes
C24 C29 1.425(4) yes
C25 C26 1.355(5) yes
C25 H251 1.000 no
C26 C27 1.405(5) yes
C26 H261 1.000 no
C27 C28 1.373(4) yes
C27 H271 1.000 no
C28 C29 1.422(4) yes
C28 H281 1.000 no
C30 H301 1.000 no
C30 H302 1.000 no
C30 H303 1.000 no
C40 H401 1.000 no
C40 H402 1.000 no
C40 H403 1.000 no
C150 C151 1.390(11) yes
C150 C155 1.404(10) yes
C151 C152 1.372(13) yes
C151 H1511 1.000 no
C152 C153 1.368(11) yes
C152 H1521 1.000 no
C153 C154 1.374(12) yes
C153 H1531 1.000 no
C154 C155 1.394(12) yes
C154 H1541 1.000 no
C155 C156 1.520(13) yes
C156 H1561 1.000 no
C156 H1562 1.000 no
C157 H1571 1.000 no
C157 H1572 1.000 no
C157 H1573 1.000 no
C250 C251 1.407(18) yes
C250 C255 1.410(16) yes
C251 C252 1.396(18) yes
C251 H2511 1.000 no
C252 C253 1.384(18) yes
C252 H2521 1.000 no
C253 C254 1.382(18) yes
C253 H2531 1.000 no
C254 C255 1.390(18) yes
C254 H1541 0.943 no
C254 H2541 0.943 no
C255 C256 1.517(17) yes
C256 H2561 1.000 no
C256 H2562 1.000 no
C257 H2571 1.000 no
C257 H2572 1.000 no
C257 H2573 1.000 no

loop_
_geom_contact_atom_site_label_1
_geom_contact_atom_site_label_2
_geom_contact_distance
_geom_contact_publ_flag
As1 O11 3.111(4) no
As1 O21 3.721(8) no
P1 O11 2.943(4) no
P1 O21 3.039(8) no

loop_
_geom_torsion_atom_site_label_1
_geom_torsion_atom_site_label_2
_geom_torsion_atom_site_label_3
_geom_torsion_atom_site_label_4
_geom_torsion
_geom_torsion_publ_flag
C1 As1 P1 C30 -73.87(17) no
C1 As1 P1 C40 42.95(16) no
C1 As1 P1 C150 169.6(4) no
C2 As1 P1 C30 23.29(18) no
C2 As1 P1 C40 140.11(16) no
C2 As1 P1 C150 -93.3(4) no
P1 As1 C1 C11 65.5(2) no
C2 As1 C1 C11 -33.5(2) no
P1 As1 C2 C21 -154.76(19) no
C1 As1 C2 C21 -54.2(2) no
As1 P1 C150 C151 88(2) no
As1 P1 C150 C155 -90.4(13) no
C30 P1 C150 C151 -34(2) no
C30 P1 C150 C155 148.2(12) no
C40 P1 C150 C151 -148(2) no
C40 P1 C150 C155 33.8(13) no
C157 O11 C156 C155 169.8(8) no
As1 C1 C11 C10 70.9(3) no
As1 C1 C11 C12 -108.0(3) no
As1 C2 C21 C22 -93.5(3) no
As1 C2 C21 C20 84.6(3) no
C19 C10 C11 C1 -176.9(3) no
C19 C10 C11 C12 2.0(4) no
C19 C10 C20 C29 -67.5(4) no
C11 C10 C19 C14 0.4(4) no
C11 C10 C19 C18 179.4(3) no
C20 C10 C19 C14 -178.6(3) no
C20 C10 C19 C18 0.4(4) no
C11 C10 C20 C21 -63.7(4) no
C20 C10 C11 C1 2.1(4) no
C20 C10 C11 C12 -179.0(3) no
C19 C10 C20 C21 115.3(3) no
C11 C10 C20 C29 113.5(3) no
C10 C11 C12 C13 -2.8(4) no
C1 C11 C12 C13 176.1(3) no
C11 C12 C13 C14 1.1(5) no
C12 C13 C14 C19 1.3(5) no
C12 C13 C14 C15 -179.3(3) no
C19 C14 C15 C16 1.8(6) no
C13 C14 C19 C10 -2.0(5) no
C13 C14 C19 C18 178.8(3) no
C15 C14 C19 C10 178.6(3) no
C15 C14 C19 C18 -0.6(5) no
C13 C14 C15 C16 -177.6(4) no
C14 C15 C16 C17 -1.2(6) no
C15 C16 C17 C18 -0.8(6) no
C16 C17 C18 C19 2.1(5) no
C17 C18 C19 C10 179.5(3) no
C17 C18 C19 C14 -1.4(5) no
C29 C20 C21 C2 -177.8(3) no
C10 C20 C29 C28 1.2(4) no
C29 C20 C21 C22 0.3(4) no
C10 C20 C29 C24 -177.5(3) no
C10 C20 C21 C22 177.5(3) no
C10 C20 C21 C2 -0.6(4) no
C21 C20 C29 C28 178.3(3) no
C21 C20 C29 C24 -0.3(4) no
C20 C21 C22 C23 0.0(5) no
C2 C21 C22 C23 178.1(3) no
C21 C22 C23 C24 -0.4(5) no
C22 C23 C24 C29 0.4(5) no
C22 C23 C24 C25 -179.0(3) no
C23 C24 C29 C28 -178.7(3) no
C25 C24 C29 C20 179.3(3) no
C25 C24 C29 C28 0.6(4) no
C29 C24 C25 C26 -0.5(5) no
C23 C24 C29 C20 0.0(4) no
C23 C24 C25 C26 178.8(3) no
C24 C25 C26 C27 0.2(5) no
C25 C26 C27 C28 0.0(5) no
C26 C27 C28 C29 0.1(5) no
C27 C28 C29 C24 -0.5(4) no
C27 C28 C29 C20 -179.1(3) no
